data_7248504
loop_
_publ_author_name
'Gawraczy\'nski, Jakub'
'Leszczy\'nski, Piotr J.'
'Cyra\'nski, Micha\/l K.'
'Dobrzycki, \/Lukasz'
'Ko\'zmi\'nski, Wiktor'
'Fija\/lkowski, Karol J.'
'Grochala, Wojciech'
'Jaro\'n, Tomasz'

_publ_section_title
;
 Synthesis and structural trends in a series of simple
 tetraalkylphosphonium salts
;
_journal_issue 20
_journal_name_full CrystEngComm
_journal_page_first 2673
_journal_page_last 2682
_journal_paper_doi 10.1039/D4CE00210E
_journal_volume 26
_journal_year 2024
_chemical_formula_moiety 'H O4 S, C4 H12 P'
_chemical_formula_sum 'C4 H13 O4 P S'
_chemical_formula_weight 188.185
_space_group_crystal_system monoclinic
_space_group_IT_number 14
_space_group_name_Hall '-P 2yn'
_space_group_name_H-M_alt 'P 1 21/n 1'
_symmetry_Int_Tables_number 14
_atom_sites_solution_primary dual
_audit_creation_date 2024-04-12
_audit_creation_method
;
Olex2 1.5
(compiled 2024.02.16 svn.r378c4104 for OlexSys, GUI svn.r6928)
;
_audit_update_record
;
2024-04-12 deposited with the CCDC.	2024-04-15 downloaded from the CCDC.
;
_cell_angle_alpha 90
_cell_angle_beta 96.924(2)
_cell_angle_gamma 90
_cell_formula_units_Z 8
_cell_length_a 9.2417(2)
_cell_length_b 7.2041(1)
_cell_length_c 26.6728(5)
_cell_measurement_reflns_used 4976
_cell_measurement_temperature 100.01(10)
_cell_measurement_theta_max 75.0410
_cell_measurement_theta_min 5.2660
_cell_volume 1762.87(6)
_computing_cell_refinement 'CrysAlisPro 1.171.42.49 (Rigaku OD, 2022)'
_computing_data_collection 'CrysAlisPro 1.171.42.49 (Rigaku OD, 2022)'
_computing_data_reduction 'CrysAlisPro 1.171.42.49 (Rigaku OD, 2022)'
_computing_molecular_graphics 'Olex2 1.5 (Dolomanov et al., 2009)'
_computing_publication_material 'Olex2 1.5 (Dolomanov et al., 2009)'
_computing_structure_refinement 'olex2.refine 1.5 (Bourhis et al., 2015)'
_computing_structure_solution 'SHELXT 2014/5 (Sheldrick, 2014)'
_diffrn_ambient_environment N~2~
_diffrn_ambient_temperature 100.01(10)
_diffrn_detector 'CCD plate'
_diffrn_detector_area_resol_mean 5.2687
_diffrn_detector_type Atlas
_diffrn_measured_fraction_theta_full 1.0000
_diffrn_measured_fraction_theta_max 0.9937
_diffrn_measurement_details
;
List of Runs (angles in degrees, time in seconds):

  # Type    Start    End  Width  t~exp~   \w     \q     \k     \f   Frames
#--------------------------------------------------------------------------
  1  \w   -116.00 -15.00   1.00    2.50    --  -41.39 -38.00-150.00  101
  2  \w   -116.00 -15.00   1.00    2.50    --  -41.39 -38.00 -60.00  101
  3  \w     34.00  82.00   1.00    2.50    --   41.39 -99.00-180.00   48
  4  \w      8.00  87.00   1.00    2.50    --   41.39  77.00 -30.00   79
  5  \w     82.00 158.00   1.00    8.00    --  109.50  45.00  60.00   76
  6  \w     43.00 108.00   1.00    8.00    --  109.50-111.00-180.00   65
  7  \w     78.00 158.00   1.00    8.00    --  109.50  30.00   0.00   80
  8  \w     78.00 158.00   1.00    8.00    --  109.50  30.00 120.00   80
  9  \w     43.00 108.00   1.00    8.00    --  109.50-111.00  60.00   65
 10  \w     43.00 108.00   1.00    8.00    --  109.50-111.00 -60.00   65
 11  \w     81.00 158.00   1.00    8.00    --  109.50  54.00   1.57   77
 12  \w     89.00 146.00   1.00    8.00    --  109.50 178.00 -60.00   57
 13  \w     29.00 106.00   1.00    8.00    --  109.50 -94.00-150.00   77
 14  \w     28.00 158.00   1.00    8.00    --  109.50 -15.00 -90.00  130
 15  \w     43.00 108.00   1.00    8.00    --  109.50-111.00 -90.00   65
 16  \w     37.00 137.00   1.00    8.00    --  109.50 -45.00   0.00  100
 17  \w     89.00 146.00   1.00    8.00    --  109.50 178.00  90.00   57
 18  \w    -71.00  23.00   1.00    2.50    --  -41.39  57.00   0.00   94
 19  \w      8.00  87.00   1.00    2.50    --   41.39  77.00  90.00   79
;
_diffrn_measurement_device 'four-circle diffractometer'
_diffrn_measurement_device_type 'SuperNova, Single source at offset/far, Atlas'
_diffrn_measurement_method '\w scans'
_diffrn_orient_matrix_type 'CrysAlisPro convention (1999,Acta A55,543-557)'
_diffrn_orient_matrix_UB_11 0.0964043000
_diffrn_orient_matrix_UB_12 0.0339936000
_diffrn_orient_matrix_UB_13 0.0504266000
_diffrn_orient_matrix_UB_21 -0.1374810000
_diffrn_orient_matrix_UB_22 0.0175627000
_diffrn_orient_matrix_UB_23 0.0270831000
_diffrn_orient_matrix_UB_31 0.0038736000
_diffrn_orient_matrix_UB_32 -0.2104191000
_diffrn_orient_matrix_UB_33 0.0103232000
_diffrn_radiation_monochromator mirror
_diffrn_radiation_probe x-ray
_diffrn_radiation_type 'Cu K\a'
_diffrn_radiation_wavelength 1.54184
_diffrn_reflns_av_R_equivalents 0.0431
_diffrn_reflns_av_unetI/netI 0.0328
_diffrn_reflns_Laue_measured_fraction_full 1.0000
_diffrn_reflns_Laue_measured_fraction_max 0.9937
_diffrn_reflns_limit_h_max 11
_diffrn_reflns_limit_h_min -11
_diffrn_reflns_limit_k_max 6
_diffrn_reflns_limit_k_min -8
_diffrn_reflns_limit_l_max 33
_diffrn_reflns_limit_l_min -33
_diffrn_reflns_number 15143
_diffrn_reflns_point_group_measured_fraction_full 1.0000
_diffrn_reflns_point_group_measured_fraction_max 0.9937
_diffrn_reflns_theta_full 67.6840
_diffrn_reflns_theta_max 75.26
_diffrn_reflns_theta_min 3.34
_diffrn_source 'micro-focus sealed X-ray tube'
_diffrn_source_type 'SuperNova (Cu) X-ray Source'
_exptl_absorpt_coefficient_mu 4.736
_exptl_absorpt_correction_T_max 1.000
_exptl_absorpt_correction_T_min 0.270
_exptl_absorpt_correction_type gaussian
_exptl_absorpt_process_details
;
CrysAlisPro 1.171.42.49 (Rigaku Oxford Diffraction, 2022)
Numerical absorption correction based on gaussian integration over
a multifaceted crystal model
Empirical absorption correction using spherical harmonics,
implemented in SCALE3 ABSPACK scaling algorithm.
;
_exptl_crystal_colour 'clear colourless'
_exptl_crystal_colour_lustre clear
_exptl_crystal_colour_primary colourless
_exptl_crystal_density_diffrn 1.418
_exptl_crystal_description needle
_exptl_crystal_F_000 807.528
_exptl_crystal_size_max 0.656
_exptl_crystal_size_mid 0.09
_exptl_crystal_size_min 0.051
_refine_diff_density_max 0.6149
_refine_diff_density_min -0.4870
_refine_diff_density_rms 0.0832
_refine_ls_d_res_high 0.7971
_refine_ls_d_res_low 13.2391
_refine_ls_goodness_of_fit_ref 1.0326
_refine_ls_hydrogen_treatment mixed
_refine_ls_matrix_type full
_refine_ls_number_constraints 34
_refine_ls_number_parameters 195
_refine_ls_number_reflns 3618
_refine_ls_number_restraints 0
_refine_ls_restrained_S_all 1.0326
_refine_ls_R_factor_all 0.0461
_refine_ls_R_factor_gt 0.0345
_refine_ls_shift/su_max 0.0037
_refine_ls_shift/su_mean 0.0002
_refine_ls_structure_factor_coef Fsqd
_refine_ls_weighting_details 'w=1/[\s^2^(Fo^2^)+(0.0553P)^2^+0.1050P] where P=(Fo^2^+2Fc^2^)/3'
_refine_ls_weighting_scheme calc
_refine_ls_wR_factor_gt 0.0928
_refine_ls_wR_factor_ref 0.1025
_reflns_Friedel_coverage 0.0
_reflns_limit_h_max 10
_reflns_limit_h_min -11
_reflns_limit_k_max 8
_reflns_limit_k_min 0
_reflns_limit_l_max 33
_reflns_limit_l_min -9
_reflns_number_gt 2844
_reflns_number_total 3618
_reflns_threshold_expression I>=2u(I)
_cod_data_source_file d4ce00210e2.cif
_cod_data_source_block 20230426_TJ427_02
_cod_depositor_comments 'Adding full bibliography for 7248499--7248509.cif.'
_cod_database_code 7248504
_chemical_oxdiff_formula 'C4 H13 P S O4'
_chemical_oxdiff_usercomment '20230426_TJ427_01 TMPHS needle'
_olex2_refinement_description
;
1. Fixed Uiso
 At 1.5 times of:
  All C(H,H,H) groups, All O(H) groups
2.a Idealised Me refined as rotating group:
 C00D(H00a,H00b,H00c), C00E(H00m,H00n,H00o), C00F(H00d,H00e,H00f), C00G(H00p,
 H00q,H00r), C00H(H00s,H00t,H00u), C00I(H00v,H00w,H00x), C00J(H00g,H00h,H00i),
 C00K(H00j,H00k,H00l)
;
_olex2_submission_special_instructions 'No special instructions were received'
_oxdiff_exptl_absorpt_empirical_details
;
Empirical correction (ABSPACK) includes:
- Absorption correction using spherical harmonics
- Frame scaling
;
_oxdiff_exptl_absorpt_empirical_full_max 46.689
_oxdiff_exptl_absorpt_empirical_full_min 0.515

loop_
_space_group_symop_id
_space_group_symop_operation_xyz
1 x,y,z
2 -x+1/2,y+1/2,-z+1/2
3 -x,-y,-z
4 x-1/2,-y-1/2,z-1/2

loop_
_atom_site_label
_atom_site_type_symbol
_atom_site_fract_x
_atom_site_fract_y
_atom_site_fract_z
_atom_site_U_iso_or_equiv
_atom_site_adp_type
_atom_site_occupancy
_atom_site_refinement_flags_posn
S001 S 0.04688(5) 0.26686(5) 0.628437(15) 0.01341(13) Uani 1.000000 .
S002 S 0.70600(5) 0.76271(5) 0.624054(15) 0.01364(13) Uani 1.000000 .
P003 P 0.52167(5) 0.23726(5) 0.704163(16) 0.01401(13) Uani 1.000000 .
P004 P 0.23420(5) 0.77547(6) 0.547913(16) 0.01439(13) Uani 1.000000 .
O005 O 0.12785(14) 0.34033(18) 0.58959(5) 0.0215(3) Uani 1.000000 .
O006 O 0.62474(14) 0.67552(18) 0.66081(5) 0.0211(3) Uani 1.000000 .
O007 O 0.61637(15) 0.86498(18) 0.58534(5) 0.0230(3) Uani 1.000000 .
O008 O 0.13333(15) 0.16025(18) 0.66705(5) 0.0235(3) Uani 1.000000 .
O009 O 0.82748(16) 0.87264(18) 0.64941(5) 0.0248(3) Uani 1.000000 .
O00A O -0.03778(16) 0.4098(2) 0.65070(5) 0.0284(3) Uani 1.000000 .
O00B O 0.77433(15) 0.60489(19) 0.59446(5) 0.0241(3) Uani 1.000000 .
H00z H 0.844(3) 0.538(4) 0.6159(10) 0.0361(4) Uiso 1.000000 .
O00C O -0.06524(17) 0.1325(2) 0.59842(5) 0.0298(3) Uani 1.000000 .
H00y H -0.103(3) 0.047(4) 0.6190(11) 0.0447(5) Uiso 1.000000 .
C00D C 0.4863(2) 0.2528(2) 0.63699(7) 0.0171(4) Uani 1.000000 .
H00a H 0.3810(2) 0.246(2) 0.62669(7) 0.0257(5) Uiso 1.000000 GR
H00b H 0.5235(14) 0.3711(9) 0.62573(8) 0.0257(5) Uiso 1.000000 GR
H00c H 0.5350(13) 0.1501(12) 0.62168(7) 0.0257(5) Uiso 1.000000 GR
C00E C 0.2955(2) 0.9930(2) 0.52623(7) 0.0199(4) Uani 1.000000 .
H00m H 0.3998(4) 1.0077(10) 0.5375(5) 0.0298(5) Uiso 1.000000 GR
H00n H 0.2792(15) 0.9967(9) 0.48925(7) 0.0298(5) Uiso 1.000000 GR
H00o H 0.2413(12) 1.0940(3) 0.5400(5) 0.0298(5) Uiso 1.000000 GR
C00F C 0.7137(2) 0.2514(2) 0.72186(7) 0.0201(4) Uani 1.000000 .
H00d H 0.7509(3) 0.3664(10) 0.7085(5) 0.0301(6) Uiso 1.000000 GR
H00e H 0.7344(2) 0.251(2) 0.75877(7) 0.0301(6) Uiso 1.000000 GR
H00f H 0.7613(3) 0.1447(11) 0.7080(5) 0.0301(6) Uiso 1.000000 GR
C00G C 0.3338(2) 0.5935(3) 0.52224(7) 0.0227(4) Uani 1.000000 .
H00p H 0.3159(14) 0.5972(14) 0.48528(7) 0.0341(6) Uiso 1.000000 GR
H00q H 0.4382(3) 0.6099(13) 0.5330(5) 0.0341(6) Uiso 1.000000 GR
H00r H 0.3020(12) 0.4735(3) 0.5343(5) 0.0341(6) Uiso 1.000000 GR
C00H C 0.0444(2) 0.7485(2) 0.52789(7) 0.0199(4) Uani 1.000000 .
H00s H 0.0274(3) 0.749(2) 0.49091(7) 0.0299(6) Uiso 1.000000 GR
H00t H 0.0107(4) 0.6305(10) 0.5406(5) 0.0299(6) Uiso 1.000000 GR
H00u H -0.0094(3) 0.8511(11) 0.5412(5) 0.0299(6) Uiso 1.000000 GR
C00I C 0.2636(2) 0.7671(2) 0.61514(6) 0.0177(4) Uani 1.000000 .
H00v H 0.2235(14) 0.6513(9) 0.62691(7) 0.0266(5) Uiso 1.000000 GR
H00w H 0.3685(2) 0.773(2) 0.62644(7) 0.0266(5) Uiso 1.000000 GR
H00x H 0.2151(13) 0.8730(11) 0.62905(6) 0.0266(5) Uiso 1.000000 GR
C00J C 0.4555(2) 0.0213(2) 0.72530(7) 0.0202(4) Uani 1.000000 .
H00g H 0.4759(15) 0.0137(9) 0.76216(8) 0.0303(5) Uiso 1.000000 GR
H00h H 0.3502(3) 0.0130(9) 0.7153(5) 0.0303(5) Uiso 1.000000 GR
H00i H 0.5043(12) -0.0813(2) 0.7100(4) 0.0303(5) Uiso 1.000000 GR
C00K C 0.4315(2) 0.4222(3) 0.73227(7) 0.0228(4) Uani 1.000000 .
H00j H 0.3260(2) 0.4110(13) 0.7230(5) 0.0342(6) Uiso 1.000000 GR
H00k H 0.4540(14) 0.4158(13) 0.76909(8) 0.0342(6) Uiso 1.000000 GR
H00l H 0.4651(13) 0.5413(3) 0.7202(5) 0.0342(6) Uiso 1.000000 GR

loop_
_atom_site_aniso_label
_atom_site_aniso_U_11
_atom_site_aniso_U_22
_atom_site_aniso_U_33
_atom_site_aniso_U_12
_atom_site_aniso_U_13
_atom_site_aniso_U_23
S001 0.0141(2) 0.0131(2) 0.0133(2) 0.00034(14) 0.00268(16) 0.00035(13)
S002 0.0143(2) 0.0132(2) 0.0137(2) 0.00011(14) 0.00273(16) 0.00024(13)
P003 0.0139(2) 0.0156(2) 0.0127(2) -0.00009(15) 0.00217(16) -0.00106(14)
P004 0.0151(2) 0.0157(2) 0.0124(2) 0.00146(16) 0.00197(16) -0.00106(14)
O005 0.0216(7) 0.0238(6) 0.0202(6) -0.0033(5) 0.0069(5) 0.0031(5)
O006 0.0213(7) 0.0233(6) 0.0197(6) -0.0027(5) 0.0067(5) 0.0023(5)
O007 0.0252(7) 0.0225(6) 0.0211(6) 0.0060(6) 0.0013(5) 0.0055(5)
O008 0.0247(7) 0.0217(6) 0.0235(6) 0.0053(5) 0.0009(5) 0.0071(5)
O009 0.0274(7) 0.0239(6) 0.0223(6) -0.0116(6) -0.0009(5) 0.0006(5)
O00A 0.0326(8) 0.0320(7) 0.0213(6) 0.0170(6) 0.0052(5) -0.0036(6)
O00B 0.0263(7) 0.0267(6) 0.0193(6) 0.0097(6) 0.0030(5) -0.0055(5)
O00C 0.0401(9) 0.0314(7) 0.0172(6) -0.0213(7) 0.0004(6) 0.0003(6)
C00D 0.0196(9) 0.0175(8) 0.0139(8) 0.0000(6) 0.0006(6) -0.0009(6)
C00E 0.0217(9) 0.0187(8) 0.0191(8) -0.0001(7) 0.0020(6) 0.0027(6)
C00F 0.0150(9) 0.0255(9) 0.0194(9) -0.0019(7) 0.0010(7) -0.0006(6)
C00G 0.0252(9) 0.0213(8) 0.0225(8) 0.0041(8) 0.0063(7) -0.0036(7)
C00H 0.0166(9) 0.0258(9) 0.0165(8) 0.0004(7) -0.0014(7) 0.0003(6)
C00I 0.0205(9) 0.0189(8) 0.0136(8) 0.0013(7) 0.0007(6) -0.0012(6)
C00J 0.0214(9) 0.0203(8) 0.0190(8) -0.0026(7) 0.0024(6) 0.0033(7)
C00K 0.0255(10) 0.0219(8) 0.0222(8) 0.0037(8) 0.0079(7) -0.0044(7)

loop_
_atom_type_symbol
_atom_type_scat_dispersion_real
_atom_type_scat_dispersion_imag
_atom_type_scat_Cromer_Mann_a1
_atom_type_scat_Cromer_Mann_a2
_atom_type_scat_Cromer_Mann_a3
_atom_type_scat_Cromer_Mann_a4
_atom_type_scat_Cromer_Mann_b1
_atom_type_scat_Cromer_Mann_b2
_atom_type_scat_Cromer_Mann_b3
_atom_type_scat_Cromer_Mann_b4
_atom_type_scat_Cromer_Mann_c
_atom_type_scat_source
_atom_type_scat_dispersion_source
C 0.01788 0.00908 2.31000 1.02000 1.58860 0.86500 20.84390 10.20750 0.56870 51.65120 0.21560 'International Tables Volume C Table 6.1.1.4 (pp. 500-502)' 'Brennan, Cowan, Rev. Sci. Instrum., 1992, 63, 850'
H 0.00000 0.00000 0.49300 0.32291 0.14019 0.04081 10.51090 26.12570 3.14236 57.79970 0.00304 'International Tables Volume C Table 6.1.1.4 (pp. 500-502)' 'Brennan, Cowan, Rev. Sci. Instrum., 1992, 63, 850'
O 0.04960 0.03234 3.04850 2.28680 1.54630 0.86700 13.27710 5.70110 0.32390 32.90890 0.25080 'International Tables Volume C Table 6.1.1.4 (pp. 500-502)' 'Brennan, Cowan, Rev. Sci. Instrum., 1992, 63, 850'
P 0.29730 0.43501 6.43450 4.17910 1.78000 1.49080 1.90670 27.15700 0.52600 68.16450 1.11490 'International Tables Volume C Table 6.1.1.4 (pp. 500-502)' 'Brennan, Cowan, Rev. Sci. Instrum., 1992, 63, 850'
S 0.33376 0.55840 6.90530 5.20340 1.43790 1.58630 1.46790 22.21510 0.25360 56.17200 0.86690 'International Tables Volume C Table 6.1.1.4 (pp. 500-502)' 'Brennan, Cowan, Rev. Sci. Instrum., 1992, 63, 850'

loop_
_exptl_crystal_face_index_h
_exptl_crystal_face_index_k
_exptl_crystal_face_index_l
_exptl_crystal_face_perp_dist
2 0 1 0.0427
0 -2 1 0.2650
-2 0 -1 0.0149
0 2 -1 0.3736
0 0 2 0.0529
1 0 -2 0.0010

loop_
_geom_angle_atom_site_label_1
_geom_angle_atom_site_label_2
_geom_angle_atom_site_label_3
_geom_angle
_geom_angle_site_symmetry_1
_geom_angle_site_symmetry_3
_geom_angle_publ_flag
O008 S001 O005 114.50(8) . . ?
O00A S001 O005 112.40(8) . . ?
O00A S001 O008 111.19(8) . . ?
O00C S001 O005 103.12(8) . . ?
O00C S001 O008 108.09(8) . . ?
O00C S001 O00A 106.84(9) . . ?
O007 S002 O006 113.91(8) . . ?
O009 S002 O006 110.60(8) . . ?
O009 S002 O007 113.21(8) . . ?
O00B S002 O006 107.51(8) . . ?
O00B S002 O007 104.01(8) . . ?
O00B S002 O009 106.98(8) . . ?
C00F P003 C00D 108.53(9) . . ?
C00J P003 C00D 110.05(8) . . ?
C00J P003 C00F 109.47(9) . . ?
C00K P003 C00D 109.68(9) . . ?
C00K P003 C00F 110.27(9) . . ?
C00K P003 C00J 108.83(9) . . ?
C00G P004 C00E 108.76(9) . . ?
C00H P004 C00E 109.76(9) . . ?
C00H P004 C00G 109.85(9) . . ?
C00I P004 C00E 109.85(8) . . ?
C00I P004 C00G 109.76(9) . . ?
C00I P004 C00H 108.86(9) . . ?
H00z O00B S002 110.9(16) . . ?
H00y O00C S001 112.5(17) . . ?
H00a C00D P003 109.5 . . ?
H00b C00D P003 109.5 . . ?
H00b C00D H00a 109.5 . . ?
H00c C00D P003 109.5 . . ?
H00c C00D H00a 109.5 . . ?
H00c C00D H00b 109.5 . . ?
H00m C00E P004 109.5 . . ?
H00n C00E P004 109.5 . . ?
H00n C00E H00m 109.5 . . ?
H00o C00E P004 109.5 . . ?
H00o C00E H00m 109.5 . . ?
H00o C00E H00n 109.5 . . ?
H00d C00F P003 109.5 . . ?
H00e C00F P003 109.5 . . ?
H00e C00F H00d 109.5 . . ?
H00f C00F P003 109.5 . . ?
H00f C00F H00d 109.5 . . ?
H00f C00F H00e 109.5 . . ?
H00p C00G P004 109.5 . . ?
H00q C00G P004 109.5 . . ?
H00q C00G H00p 109.5 . . ?
H00r C00G P004 109.5 . . ?
H00r C00G H00p 109.5 . . ?
H00r C00G H00q 109.5 . . ?
H00s C00H P004 109.5 . . ?
H00t C00H P004 109.5 . . ?
H00t C00H H00s 109.5 . . ?
H00u C00H P004 109.5 . . ?
H00u C00H H00s 109.5 . . ?
H00u C00H H00t 109.5 . . ?
H00v C00I P004 109.5 . . ?
H00w C00I P004 109.5 . . ?
H00w C00I H00v 109.5 . . ?
H00x C00I P004 109.5 . . ?
H00x C00I H00v 109.5 . . ?
H00x C00I H00w 109.5 . . ?
H00g C00J P003 109.5 . . ?
H00h C00J P003 109.5 . . ?
H00h C00J H00g 109.5 . . ?
H00i C00J P003 109.5 . . ?
H00i C00J H00g 109.5 . . ?
H00i C00J H00h 109.5 . . ?
H00j C00K P003 109.5 . . ?
H00k C00K P003 109.5 . . ?
H00k C00K H00j 109.5 . . ?
H00l C00K P003 109.5 . . ?
H00l C00K H00j 109.5 . . ?
H00l C00K H00k 109.5 . . ?

loop_
_geom_bond_atom_site_label_1
_geom_bond_atom_site_label_2
_geom_bond_distance
_geom_bond_site_symmetry_2
_geom_bond_publ_flag
S001 O005 1.4494(13) . ?
S001 O008 1.4460(13) . ?
S001 O00A 1.4617(13) . ?
S001 O00C 1.5660(14) . ?
S002 O006 1.4481(13) . ?
S002 O007 1.4453(13) . ?
S002 O009 1.4702(13) . ?
S002 O00B 1.5603(13) . ?
P003 C00D 1.7856(18) . ?
P003 C00F 1.784(2) . ?
P003 C00J 1.7876(18) . ?
P003 C00K 1.7835(18) . ?
P004 C00E 1.7863(18) . ?
P004 C00G 1.7852(18) . ?
P004 C00H 1.782(2) . ?
P004 C00I 1.7820(18) . ?
O00B H00z 0.94(3) . ?
O00C H00y 0.92(3) . ?
C00D H00a 0.9800 . ?
C00D H00b 0.9800 . ?
C00D H00c 0.9800 . ?
C00E H00m 0.9800 . ?
C00E H00n 0.9800 . ?
C00E H00o 0.9800 . ?
C00F H00d 0.9800 . ?
C00F H00e 0.9800 . ?
C00F H00f 0.9800 . ?
C00G H00p 0.9800 . ?
C00G H00q 0.9800 . ?
C00G H00r 0.9800 . ?
C00H H00s 0.9800 . ?
C00H H00t 0.9800 . ?
C00H H00u 0.9800 . ?
C00I H00v 0.9800 . ?
C00I H00w 0.9800 . ?
C00I H00x 0.9800 . ?
C00J H00g 0.9800 . ?
C00J H00h 0.9800 . ?
C00J H00i 0.9800 . ?
C00K H00j 0.9800 . ?
C00K H00k 0.9800 . ?
C00K H00l 0.9800 . ?

loop_
_exptl_oxdiff_crystal_face_indexfrac_h
_exptl_oxdiff_crystal_face_indexfrac_k
_exptl_oxdiff_crystal_face_indexfrac_l
_exptl_oxdiff_crystal_face_x
_exptl_oxdiff_crystal_face_y
_exptl_oxdiff_crystal_face_z
1.9991 0.0006 0.9985 0.2431 -0.2478 0.0179
0.0016 -1.9983 1.0075 -0.0170 -0.0080 0.4309
-1.9991 -0.0006 -0.9985 -0.2431 0.2478 -0.0179
-0.0016 1.9983 -1.0075 0.0170 0.0080 -0.4309
-0.2998 0.0001 1.8987 0.0668 0.0926 0.0184
0.7995 0.0000 -1.9988 -0.0237 -0.1641 -0.0175
